data_7062593
loop_
_publ_author_name
'Biswas, Mousumi'
'Mavromagoulos, Athanasios'
'Murrie, Mark'
'Ray, Debashis'

_publ_section_title
;
 Self-assembly of Schiff base anions and the trapping of HO&#x2212;,
 O2&#x2212; and Piv&#x2212; bridges in a family of Ni3Ln4 complexes:
 synthesis, structures and magnetic properties
;
_journal_issue 31
_journal_name_full 'New Journal of Chemistry'
_journal_page_first 14868
_journal_page_last 14875
_journal_paper_doi 10.1039/D3NJ01092A
_journal_volume 47
_journal_year 2023
_chemical_formula_moiety 'C78 H99 Ho4 N3 Ni3 O31, 2H, 11[H2O]'
_chemical_formula_sum 'C78 H123 Ho4 N3 Ni3 O42'
_chemical_formula_weight 2610.62
_space_group_crystal_system trigonal
_space_group_IT_number 147
_space_group_name_Hall '-P 3'
_space_group_name_H-M_alt 'P -3'
_atom_sites_solution_hydrogens geom
_atom_sites_solution_primary iterative
_audit_creation_date 2023-07-05
_audit_creation_method
;
Olex2 1.5-beta
(compiled 2022.04.07 svn.rca3783a0 for OlexSys, GUI svn.r6498)
;
_audit_update_record
;
2023-07-07 deposited with the CCDC.	2023-07-11 downloaded from the CCDC.
;
_cell_angle_alpha 90
_cell_angle_beta 90
_cell_angle_gamma 120
_cell_formula_units_Z 2
_cell_length_a 20.033(4)
_cell_length_b 20.033(4)
_cell_length_c 15.367(3)
_cell_measurement_reflns_used 9272
_cell_measurement_temperature 296.15
_cell_measurement_theta_max 25.075
_cell_measurement_theta_min 2.347
_cell_volume 5340.9(18)
_computing_cell_refinement 'SAINT V8.38A (Bruker, 2018)'
_computing_data_collection 'Bruker SMART'
_computing_data_reduction 'SAINT V8.38A (Bruker, 2018)'
_computing_molecular_graphics 'Olex2 1.5-beta (Dolomanov et al., 2009)'
_computing_publication_material 'Olex2 1.5-beta (Dolomanov et al., 2009)'
_computing_structure_refinement 'XL  (Sheldrick, 2008)'
_computing_structure_solution 'olex2.solve 1.5-beta (Bourhis et al., 2015)'
_diffrn_ambient_temperature 296.15
_diffrn_measured_fraction_theta_full 0.992
_diffrn_measured_fraction_theta_max 0.992
_diffrn_measurement_device_type 'CCD area detector'
_diffrn_measurement_method 'phi and omega scans'
_diffrn_radiation_type MoK\a
_diffrn_radiation_wavelength 0.71073
_diffrn_reflns_av_R_equivalents 0.0516
_diffrn_reflns_av_unetI/netI 0.0188
_diffrn_reflns_Laue_measured_fraction_full 0.992
_diffrn_reflns_Laue_measured_fraction_max 0.992
_diffrn_reflns_limit_h_max 23
_diffrn_reflns_limit_h_min -23
_diffrn_reflns_limit_k_max 23
_diffrn_reflns_limit_k_min -23
_diffrn_reflns_limit_l_max 18
_diffrn_reflns_limit_l_min -18
_diffrn_reflns_number 97643
_diffrn_reflns_point_group_measured_fraction_full 0.992
_diffrn_reflns_point_group_measured_fraction_max 0.992
_diffrn_reflns_theta_full 25.162
_diffrn_reflns_theta_max 25.162
_diffrn_reflns_theta_min 2.348
_diffrn_source 'fine-focus sealed tube'
_diffrn_source_current 1.4
_diffrn_source_power 0.07
_diffrn_source_voltage 50.0
_exptl_absorpt_coefficient_mu 3.524
_exptl_absorpt_correction_T_max 0.7452
_exptl_absorpt_correction_T_min 0.4537
_exptl_absorpt_correction_type multi-scan
_exptl_absorpt_process_details
;
SADABS 2016/2: Krause, L., Herbst-Irmer, R., Sheldrick G.M. & Stalke D.,
 J. Appl. Cryst. 48 (2015) 3-10
;
_exptl_crystal_colour green
_exptl_crystal_density_diffrn 1.622
_exptl_crystal_description needle
_exptl_crystal_F_000 2596
_exptl_crystal_size_max 0.23
_exptl_crystal_size_mid 0.21
_exptl_crystal_size_min 0.15
_refine_diff_density_max 0.695
_refine_diff_density_min -0.403
_refine_diff_density_rms 0.066
_refine_ls_extinction_method none
_refine_ls_goodness_of_fit_ref 1.061
_refine_ls_hydrogen_treatment constr
_refine_ls_matrix_type full
_refine_ls_number_parameters 401
_refine_ls_number_reflns 6347
_refine_ls_number_restraints 113
_refine_ls_restrained_S_all 1.086
_refine_ls_R_factor_all 0.0262
_refine_ls_R_factor_gt 0.0219
_refine_ls_shift/su_max 0.003
_refine_ls_shift/su_mean 0.000
_refine_ls_structure_factor_coef Fsqd
_refine_ls_weighting_details 'w=1/[\s^2^(Fo^2^)+(0.0152P)^2^+8.4272P] where P=(Fo^2^+2Fc^2^)/3'
_refine_ls_weighting_scheme calc
_refine_ls_wR_factor_gt 0.0492
_refine_ls_wR_factor_ref 0.0525
_reflns_Friedel_coverage 0.000
_reflns_number_gt 5740
_reflns_number_total 6347
_reflns_threshold_expression 'I > 2\s(I)'
_cod_data_source_file d3nj01092a2.cif
_cod_data_source_block complex_3
_cod_depositor_comments 'Adding full bibliography for 7062591--7062593.cif.'
_cod_original_cell_volume 5341(2)
_cod_database_code 7062593
_shelx_shelxl_version_number 2018/3
_shelx_space_group_comment
;
The symmetry employed for this shelxl refinement is uniquely defined
by the following loop, which should always be used as a source of
symmetry information in preference to the above space-group names.
They are only intended as comments.
;
_olex2_refinement_description
;
1. Fixed Uiso
 At 1.2 times of:
  All C(H) groups
 At 1.5 times of:
  All C(H,H,H) groups, All O(H) groups
2. Restrained distances
 C17-C20 \\sim C17-C20A
 with sigma of 0.02
 C17-C19 \\sim C17-C19A
 with sigma of 0.02
 C17-C18 \\sim C17-C18A
 with sigma of 0.02
 C17-C19 \\sim C17-C20 \\sim C17-C18 \\sim C17-C18A \\sim C17-C20A \\sim
C17-C19A \\sim C17-C16
 with sigma of 0.02
 C19-C20 \\sim C19-C18 \\sim C20-C18 \\sim C18A-C20A \\sim C18A-C19A
 with sigma of 0.04
 O11-C26 \\sim O11-C26A
 with sigma of 0.02
3. Uiso/Uaniso restraints and constraints
Uanis(C20A) \\sim Ueq, Uanis(C19A) \\sim Ueq, Uanis(C18) \\sim Ueq, Uanis(C18A)
\\sim Ueq: with sigma of 0.01 and sigma for terminal atoms of 0.02
Uanis(C26) = Uanis(C26A)
4. Rigid body (RIGU) restrains
 C18A, C19A, C20A, C17, C16
 with sigma for 1-2 distances of 0.004 and sigma for 1-3 distances of 0.004
 C19, C18, C20, C17, C16
 with sigma for 1-2 distances of 0.004 and sigma for 1-3 distances of 0.004
5. Others
 Sof(C26A)=Sof(H26D)=Sof(H26E)=Sof(H26F)=1-FVAR(1)
 Sof(C26)=Sof(H26A)=Sof(H26B)=Sof(H26C)=FVAR(1)
 Fixed Sof: C19(0.5) H19A(0.5) H19B(0.5) H19C(0.5) C20(0.5) H20A(0.5)
 H20B(0.5) H20C(0.5) C18(0.5) H18A(0.5) H18B(0.5) H18C(0.5) C18A(0.5) H18D(0.5)
 H18E(0.5) H18F(0.5) C20A(0.5) H20D(0.5) H20E(0.5) H20F(0.5) C19A(0.5)
 H19D(0.5) H19E(0.5) H19F(0.5)
6.a Ternary CH refined with riding coordinates:
 O9(H9)
6.b Aromatic/amide H refined with riding coordinates:
 C12(H12), C7(H7), C10(H10), C5(H5), C11(H11), C3(H3), C13(H13), C4(H4)
6.c Idealised Me refined as rotating group:
 C8(H8A,H8B,H8C), C25(H25A,H25B,H25C), C23(H23A,H23B,H23C), C24(H24A,H24B,
 H24C), C19(H19A,H19B,H19C), C20(H20A,H20B,H20C), C18(H18A,H18B,H18C),
 C18A(H18D,H18E,H18F), C20A(H20D,H20E,H20F), C19A(H19D,H19E,H19F), C26(H26A,
 H26B,H26C), C26A(H26D,H26E,H26F)
;
_smtbx_masks_special_details
;
A solvent mask was calculated and 236 electrons were 
found in a volume of 1247\%A^3^ in 1 void per unit cell. 
This is consistent with the presence of 11[H2O] 
per Formula Unit which account for 220 electrons 
per unit cell.
;
_smtbx_masks_void_probe_radius 1.2
_smtbx_masks_void_truncation_radius 1.2
_olex2_submission_special_instructions 'No special instructions were received'

loop_
_space_group_symop_operation_xyz
'x, y, z'
'-y, x-y, z'
'-x+y, -x, z'
'-x, -y, -z'
'y, -x+y, -z'
'x-y, x, -z'

loop_
_atom_site_label
_atom_site_type_symbol
_atom_site_fract_x
_atom_site_fract_y
_atom_site_fract_z
_atom_site_U_iso_or_equiv
_atom_site_adp_type
_atom_site_occupancy
_atom_site_site_symmetry_order
_atom_site_calc_flag
_atom_site_refinement_flags_posn
_atom_site_refinement_flags_adp
_atom_site_refinement_flags_occupancy
_atom_site_disorder_assembly
_atom_site_disorder_group
Ho1 Ho 0.63814(2) 0.21030(2) 0.38975(2) 0.03259(5) Uani 1 1 d . . . . .
Ho2 Ho 0.666667 0.333333 0.19997(2) 0.03409(7) Uani 1 3 d S T P . .
Ni1 Ni 0.77473(2) 0.22987(2) 0.24639(3) 0.03686(10) Uani 1 1 d . . . . .
O10 O 0.666667 0.333333 0.3524(2) 0.0330(8) Uani 1 3 d S T P . .
O9 O 0.67104(12) 0.22506(12) 0.24141(13) 0.0343(5) Uani 1 1 d . . . . .
H9 H 0.633746 0.179966 0.208154 0.051 Uiso 1 1 calc R U . . .
O1 O 0.73399(13) 0.18018(13) 0.36326(14) 0.0414(5) Uani 1 1 d . . . . .
O2 O 0.64007(14) 0.08794(14) 0.47726(16) 0.0498(6) Uani 1 1 d . . . . .
O3 O 0.82089(12) 0.33745(12) 0.30439(13) 0.0367(5) Uani 1 1 d . . . . .
O5 O 0.81168(15) 0.26895(15) 0.12477(15) 0.0516(6) Uani 1 1 d . . . . .
O4 O 0.91279(13) 0.45583(13) 0.32819(15) 0.0441(5) Uani 1 1 d . . . . .
O6 O 0.76205(15) 0.34524(15) 0.10575(16) 0.0528(6) Uani 1 1 d . . . . .
O8 O 0.83193(16) 0.37855(15) 0.49954(16) 0.0555(6) Uani 1 1 d . . . . .
O7 O 0.71881(16) 0.27210(17) 0.50173(18) 0.0640(7) Uani 1 1 d . . . . .
N1 N 0.87651(16) 0.23861(16) 0.27889(18) 0.0424(6) Uani 1 1 d . . . . .
C15 C 0.89179(18) 0.39036(19) 0.2974(2) 0.0365(7) Uani 1 1 d . . . . .
O11 O 0.72870(19) 0.11949(16) 0.1881(2) 0.0725(8) Uani 1 1 d D . . . .
C1 C 0.75245(19) 0.13137(19) 0.3975(2) 0.0413(7) Uani 1 1 d . . . . .
C21 C 0.7840(2) 0.3168(2) 0.5349(2) 0.0471(8) Uani 1 1 d . . . . .
C14 C 0.95030(19) 0.3764(2) 0.2524(2) 0.0410(7) Uani 1 1 d . . . . .
C16 C 0.8005(2) 0.3152(2) 0.0811(2) 0.0446(8) Uani 1 1 d D . . . .
C9 C 0.94365(19) 0.3035(2) 0.2449(2) 0.0449(8) Uani 1 1 d . . . . .
C12 C 1.0162(2) 0.4398(2) 0.2204(2) 0.0485(8) Uani 1 1 d . . . . .
H12 H 1.021982 0.488640 0.225822 0.058 Uiso 1 1 calc R U . . .
C7 C 0.8831(2) 0.1905(2) 0.3280(2) 0.0478(8) Uani 1 1 d . . . . .
H7 H 0.931277 0.194437 0.331677 0.057 Uiso 1 1 calc R U . . .
C2 C 0.7015(2) 0.0779(2) 0.4594(2) 0.0470(8) Uani 1 1 d . . . . .
C6 C 0.8212(2) 0.1308(2) 0.3780(2) 0.0470(8) Uani 1 1 d . . . . .
C22 C 0.8030(2) 0.2926(2) 0.6216(2) 0.0487(8) Uani 1 1 d . . . . .
C8 C 0.5915(3) 0.0423(3) 0.5481(3) 0.0698(12) Uani 1 1 d . . . . .
H8A H 0.621858 0.053186 0.599996 0.105 Uiso 1 1 calc R U . . .
H8B H 0.568733 -0.011421 0.534041 0.105 Uiso 1 1 calc R U . . .
H8C H 0.551554 0.054712 0.557323 0.105 Uiso 1 1 calc R U . . .
C10 C 1.0014(2) 0.2956(2) 0.2048(3) 0.0635(11) Uani 1 1 d . . . . .
H10 H 0.996475 0.247122 0.199397 0.076 Uiso 1 1 calc R U . . .
C5 C 0.8338(3) 0.0745(2) 0.4186(3) 0.0680(12) Uani 1 1 d . . . . .
H5 H 0.878872 0.073663 0.406356 0.082 Uiso 1 1 calc R U . . .
C25 C 0.8222(4) 0.2298(3) 0.6037(4) 0.106(2) Uani 1 1 d . . . . .
H25A H 0.778843 0.186854 0.576446 0.159 Uiso 1 1 calc R U . . .
H25B H 0.833727 0.213352 0.657479 0.159 Uiso 1 1 calc R U . . .
H25C H 0.866034 0.249289 0.565764 0.159 Uiso 1 1 calc R U . . .
C11 C 1.0738(2) 0.4316(3) 0.1805(3) 0.0640(11) Uani 1 1 d . . . . .
H11 H 1.117496 0.474636 0.159020 0.077 Uiso 1 1 calc R U . . .
C3 C 0.7157(3) 0.0241(2) 0.4967(3) 0.0672(12) Uani 1 1 d . . . . .
H3 H 0.681006 -0.010921 0.536663 0.081 Uiso 1 1 calc R U . . .
C13 C 1.0659(2) 0.3597(3) 0.1729(3) 0.0729(13) Uani 1 1 d . . . . .
H13 H 1.104527 0.354212 0.146044 0.087 Uiso 1 1 calc R U . . .
C23 C 0.8702(3) 0.3599(3) 0.6663(3) 0.0835(15) Uani 1 1 d . . . . .
H23A H 0.914881 0.379824 0.629562 0.125 Uiso 1 1 calc R U . . .
H23B H 0.880707 0.342971 0.720417 0.125 Uiso 1 1 calc R U . . .
H23C H 0.857684 0.399506 0.677264 0.125 Uiso 1 1 calc R U . . .
C17 C 0.8384(3) 0.3374(3) -0.0086(2) 0.0669(11) Uani 1 1 d D . . . .
C4 C 0.7820(3) 0.0217(3) 0.4749(4) 0.0799(15) Uani 1 1 d . . . . .
H4 H 0.790769 -0.015887 0.498827 0.096 Uiso 1 1 calc R U . . .
C24 C 0.7332(3) 0.2610(4) 0.6817(3) 0.1023(19) Uani 1 1 d . . . . .
H24A H 0.721849 0.301182 0.694941 0.153 Uiso 1 1 calc R U . . .
H24B H 0.744113 0.242853 0.734636 0.153 Uiso 1 1 calc R U . . .
H24C H 0.689560 0.219244 0.653450 0.153 Uiso 1 1 calc R U . . .
C19 C 0.8042(11) 0.3748(10) -0.0633(11) 0.117(6) Uani 0.5 1 d D . P A 1
H19A H 0.817162 0.423893 -0.038707 0.176 Uiso 0.5 1 calc R U P A 1
H19B H 0.749125 0.342424 -0.064794 0.176 Uiso 0.5 1 calc R U P A 1
H19C H 0.824271 0.382019 -0.121383 0.176 Uiso 0.5 1 calc R U P A 1
C20 C 0.8177(9) 0.2613(6) -0.0567(6) 0.104(4) Uani 0.5 1 d D . P A 1
H20A H 0.762646 0.229550 -0.060275 0.156 Uiso 0.5 1 calc R U P A 1
H20B H 0.838472 0.234439 -0.025271 0.156 Uiso 0.5 1 calc R U P A 1
H20C H 0.839058 0.272924 -0.114308 0.156 Uiso 0.5 1 calc R U P A 1
C18 C 0.9230(5) 0.3840(11) -0.0012(8) 0.126(5) Uani 0.5 1 d D U P A 1
H18A H 0.936653 0.431265 0.028655 0.190 Uiso 0.5 1 calc R U P A 1
H18B H 0.945399 0.395449 -0.058319 0.190 Uiso 0.5 1 calc R U P A 1
H18C H 0.941875 0.355770 0.030833 0.190 Uiso 0.5 1 calc R U P A 1
C18A C 0.8903(11) 0.3053(13) -0.0248(11) 0.158(6) Uani 0.5 1 d D U P A 2
H18D H 0.910307 0.317823 -0.082918 0.236 Uiso 0.5 1 calc R U P A 2
H18E H 0.861738 0.250333 -0.017894 0.236 Uiso 0.5 1 calc R U P A 2
H18F H 0.932112 0.327125 0.016061 0.236 Uiso 0.5 1 calc R U P A 2
C20A C 0.7850(10) 0.3341(12) -0.0754(11) 0.117(6) Uani 0.5 1 d D U P A 2
H20D H 0.746204 0.281346 -0.085263 0.176 Uiso 0.5 1 calc R U P A 2
H20E H 0.812732 0.355887 -0.128508 0.176 Uiso 0.5 1 calc R U P A 2
H20F H 0.761062 0.362738 -0.056478 0.176 Uiso 0.5 1 calc R U P A 2
C19A C 0.8957(9) 0.4263(6) 0.0017(9) 0.126(5) Uani 0.5 1 d D U P A 2
H19D H 0.932417 0.434713 0.046638 0.190 Uiso 0.5 1 calc R U P A 2
H19E H 0.867410 0.451591 0.017032 0.190 Uiso 0.5 1 calc R U P A 2
H19F H 0.922342 0.446852 -0.052237 0.190 Uiso 0.5 1 calc R U P A 2
C26 C 0.6710(5) 0.0482(5) 0.2127(7) 0.160(4) Uani 0.837(9) 1 d D . P B 1
H26A H 0.643884 0.053176 0.261479 0.240 Uiso 0.837(9) 1 calc R U P B 1
H26B H 0.692744 0.016726 0.228839 0.240 Uiso 0.837(9) 1 calc R U P B 1
H26C H 0.635902 0.024495 0.165096 0.240 Uiso 0.837(9) 1 calc R U P B 1
C26A C 0.708(3) 0.114(3) 0.1040(16) 0.160(4) Uani 0.163(9) 1 d D . P B 2
H26D H 0.724203 0.082025 0.073949 0.240 Uiso 0.163(9) 1 calc R U P B 2
H26E H 0.733188 0.164313 0.078298 0.240 Uiso 0.163(9) 1 calc R U P B 2
H26F H 0.653565 0.091337 0.099680 0.240 Uiso 0.163(9) 1 calc R U P B 2

loop_
_atom_site_aniso_label
_atom_site_aniso_U_11
_atom_site_aniso_U_22
_atom_site_aniso_U_33
_atom_site_aniso_U_23
_atom_site_aniso_U_13
_atom_site_aniso_U_12
Ho1 0.03494(8) 0.03494(8) 0.02660(8) 0.00192(5) 0.00062(5) 0.01650(6)
Ho2 0.03962(9) 0.03962(9) 0.02303(12) 0.000 0.000 0.01981(5)
Ni1 0.0381(2) 0.0396(2) 0.0337(2) 0.00102(17) 0.00319(17) 0.02009(18)
O10 0.0365(12) 0.0365(12) 0.0261(18) 0.000 0.000 0.0182(6)
O9 0.0361(11) 0.0368(11) 0.0290(11) -0.0010(9) 0.0000(9) 0.0174(9)
O1 0.0475(13) 0.0442(13) 0.0402(12) 0.0093(10) 0.0052(10) 0.0287(11)
O2 0.0520(14) 0.0509(14) 0.0481(14) 0.0152(11) 0.0106(11) 0.0269(12)
O3 0.0349(12) 0.0397(12) 0.0361(12) 0.0016(9) 0.0021(9) 0.0190(10)
O5 0.0595(16) 0.0655(16) 0.0374(13) 0.0060(12) 0.0114(11) 0.0369(14)
O4 0.0385(12) 0.0434(13) 0.0493(14) -0.0049(11) -0.0017(10) 0.0196(11)
O6 0.0640(16) 0.0566(15) 0.0421(14) 0.0059(12) 0.0171(12) 0.0334(13)
O8 0.0695(17) 0.0603(16) 0.0402(14) 0.0091(12) -0.0028(12) 0.0350(14)
O7 0.0619(17) 0.0803(19) 0.0544(16) -0.0210(14) -0.0246(14) 0.0391(16)
N1 0.0414(15) 0.0436(15) 0.0467(16) 0.0013(13) 0.0078(13) 0.0246(13)
C15 0.0394(17) 0.0440(18) 0.0301(16) 0.0035(14) -0.0006(13) 0.0237(15)
O11 0.086(2) 0.0489(17) 0.071(2) -0.0170(14) 0.0037(17) 0.0254(16)
C1 0.0475(19) 0.0394(18) 0.0399(18) -0.0004(14) -0.0028(15) 0.0238(16)
C21 0.059(2) 0.059(2) 0.0362(18) -0.0091(17) -0.0136(17) 0.039(2)
C14 0.0392(17) 0.0481(19) 0.0357(17) 0.0036(14) 0.0026(14) 0.0217(15)
C16 0.0444(19) 0.048(2) 0.0338(17) -0.0031(15) 0.0045(15) 0.0173(16)
C9 0.0388(18) 0.051(2) 0.047(2) 0.0011(16) 0.0034(15) 0.0244(16)
C12 0.0419(19) 0.051(2) 0.051(2) 0.0027(17) 0.0015(16) 0.0219(17)
C7 0.0451(19) 0.050(2) 0.057(2) -0.0011(17) 0.0023(16) 0.0303(17)
C2 0.052(2) 0.0443(19) 0.047(2) 0.0046(16) -0.0009(16) 0.0255(17)
C6 0.049(2) 0.0422(19) 0.054(2) 0.0027(16) -0.0028(16) 0.0253(16)
C22 0.052(2) 0.053(2) 0.0376(18) 0.0061(16) -0.0095(16) 0.0233(18)
C8 0.076(3) 0.066(3) 0.070(3) 0.027(2) 0.032(2) 0.037(2)
C10 0.055(2) 0.058(2) 0.086(3) 0.006(2) 0.018(2) 0.035(2)
C5 0.063(3) 0.062(3) 0.092(3) 0.013(2) 0.004(2) 0.042(2)
C25 0.162(6) 0.111(4) 0.087(4) -0.017(3) -0.047(4) 0.100(5)
C11 0.047(2) 0.063(3) 0.075(3) 0.011(2) 0.017(2) 0.023(2)
C3 0.070(3) 0.059(3) 0.077(3) 0.029(2) 0.011(2) 0.035(2)
C13 0.052(2) 0.079(3) 0.094(3) 0.010(3) 0.030(2) 0.037(2)
C23 0.098(4) 0.072(3) 0.058(3) 0.001(2) -0.037(3) 0.025(3)
C17 0.077(3) 0.088(3) 0.041(2) 0.014(2) 0.024(2) 0.046(2)
C4 0.079(3) 0.065(3) 0.110(4) 0.038(3) 0.011(3) 0.047(3)
C24 0.083(4) 0.132(5) 0.067(3) 0.026(3) 0.008(3) 0.034(4)
C19 0.192(18) 0.146(15) 0.056(9) 0.042(10) 0.041(9) 0.116(16)
C20 0.181(13) 0.091(7) 0.040(5) -0.009(5) 0.029(7) 0.067(8)
C18 0.074(6) 0.173(12) 0.066(7) 0.010(9) 0.036(5) 0.011(7)
C18A 0.192(13) 0.231(14) 0.124(11) 0.060(11) 0.095(10) 0.161(12)
C20A 0.107(8) 0.185(16) 0.035(5) 0.000(9) 0.003(5) 0.055(10)
C19A 0.109(9) 0.122(7) 0.083(8) 0.050(7) 0.026(7) 0.009(6)
C26 0.142(8) 0.115(7) 0.178(10) -0.075(7) -0.005(7) 0.031(6)
C26A 0.142(8) 0.115(7) 0.178(10) -0.075(7) -0.005(7) 0.031(6)

loop_
_atom_type_symbol
_atom_type_description
_atom_type_scat_dispersion_real
_atom_type_scat_dispersion_imag
_atom_type_scat_source
C C 0.0033 0.0016 'International Tables Vol C Tables 4.2.6.8 and 6.1.1.4'
H H 0.0000 0.0000 'International Tables Vol C Tables 4.2.6.8 and 6.1.1.4'
Ho Ho -0.2175 4.6783 'International Tables Vol C Tables 4.2.6.8 and 6.1.1.4'
N N 0.0061 0.0033 'International Tables Vol C Tables 4.2.6.8 and 6.1.1.4'
Ni Ni 0.3393 1.1124 'International Tables Vol C Tables 4.2.6.8 and 6.1.1.4'
O O 0.0106 0.0060 'International Tables Vol C Tables 4.2.6.8 and 6.1.1.4'

loop_
_geom_angle_atom_site_label_1
_geom_angle_atom_site_label_2
_geom_angle_atom_site_label_3
_geom_angle
_geom_angle_site_symmetry_1
_geom_angle_site_symmetry_3
_geom_angle_publ_flag
O10 Ho1 O9 73.76(9) . . ?
O10 Ho1 O1 116.07(6) . . ?
O10 Ho1 O2 161.06(8) . . ?
O10 Ho1 O3 80.22(6) . 3_665 ?
O10 Ho1 O4 129.56(8) . 3_665 ?
O10 Ho1 O8 107.42(9) . 3_665 ?
O9 Ho1 O2 116.62(7) . . ?
O9 Ho1 O3 72.89(7) . 3_665 ?
O9 Ho1 O4 77.19(8) . 3_665 ?
O1 Ho1 O9 69.26(7) . . ?
O1 Ho1 O2 58.87(7) . . ?
O1 Ho1 O3 131.21(7) . 3_665 ?
O1 Ho1 O4 89.92(8) . 3_665 ?
O3 Ho1 O2 117.35(7) 3_665 . ?
O4 Ho1 O2 69.35(8) 3_665 . ?
O4 Ho1 O3 51.97(7) 3_665 3_665 ?
O8 Ho1 O9 150.79(8) 3_665 . ?
O8 Ho1 O1 129.76(8) 3_665 . ?
O8 Ho1 O2 71.75(8) 3_665 . ?
O8 Ho1 O3 78.53(8) 3_665 3_665 ?
O8 Ho1 O4 80.64(9) 3_665 3_665 ?
O7 Ho1 O10 82.93(10) . . ?
O7 Ho1 O9 126.23(9) . . ?
O7 Ho1 O1 79.50(9) . . ?
O7 Ho1 O2 78.21(9) . . ?
O7 Ho1 O3 149.17(8) . 3_665 ?
O7 Ho1 O4 146.66(9) . 3_665 ?
O7 Ho1 O8 82.19(10) . 3_665 ?
O10 Ho2 Ho1 37.459(8) . . ?
O9 Ho2 Ho1 101.08(5) 2_655 . ?
O9 Ho2 Ho1 38.31(5) . . ?
O9 Ho2 Ho1 86.23(5) 3_665 . ?
O9 Ho2 O10 73.96(5) 3_665 . ?
O9 Ho2 O10 73.95(5) . . ?
O9 Ho2 O10 73.96(5) 2_655 . ?
O9 Ho2 O9 112.67(4) 2_655 3_665 ?
O9 Ho2 O9 112.67(4) . 3_665 ?
O9 Ho2 O9 112.67(4) . 2_655 ?
O9 Ho2 O6 75.37(8) 3_665 2_655 ?
O9 Ho2 O6 81.47(8) 3_665 3_665 ?
O9 Ho2 O6 156.93(8) 3_665 . ?
O9 Ho2 O6 156.93(8) 2_655 3_665 ?
O9 Ho2 O6 75.37(8) 2_655 . ?
O9 Ho2 O6 81.47(8) 2_655 2_655 ?
O9 Ho2 O6 156.93(8) . 2_655 ?
O9 Ho2 O6 75.37(8) . 3_665 ?
O9 Ho2 O6 81.48(8) . . ?
O6 Ho2 Ho1 97.88(7) 3_665 . ?
O6 Ho2 Ho1 114.17(6) . . ?
O6 Ho2 Ho1 160.80(7) 2_655 . ?
O6 Ho2 O10 128.76(7) 2_655 . ?
O6 Ho2 O10 128.76(7) 3_665 . ?
O6 Ho2 O10 128.76(7) . . ?
O6 Ho2 O6 84.96(10) 3_665 2_655 ?
O6 Ho2 O6 84.96(10) . 3_665 ?
O6 Ho2 O6 84.96(10) . 2_655 ?
O9 Ni1 O3 88.82(8) . . ?
O9 Ni1 O11 91.91(11) . . ?
O1 Ni1 O9 81.85(8) . . ?
O1 Ni1 O3 89.44(9) . . ?
O1 Ni1 O5 174.31(10) . . ?
O1 Ni1 N1 87.97(10) . . ?
O1 Ni1 O11 90.20(11) . . ?
O3 Ni1 O11 179.13(12) . . ?
O5 Ni1 O9 98.71(9) . . ?
O5 Ni1 O3 96.22(10) . . ?
O5 Ni1 N1 92.11(11) . . ?
O5 Ni1 O11 84.12(12) . . ?
N1 Ni1 O9 167.67(10) . . ?
N1 Ni1 O3 84.11(10) . . ?
N1 Ni1 O11 95.08(12) . . ?
Ho1 O10 Ho1 114.03(6) 2_655 3_665 ?
Ho1 O10 Ho1 114.03(6) . 2_655 ?
Ho1 O10 Ho1 114.03(6) . 3_665 ?
Ho1 O10 Ho2 104.40(8) 2_655 . ?
Ho1 O10 Ho2 104.40(8) . . ?
Ho1 O10 Ho2 104.40(8) 3_665 . ?
Ho1 O9 H9 110.7 . . ?
Ho2 O9 Ho1 104.25(8) . . ?
Ho2 O9 H9 110.7 . . ?
Ni1 O9 Ho1 100.67(8) . . ?
Ni1 O9 Ho2 119.00(9) . . ?
Ni1 O9 H9 110.7 . . ?
Ni1 O1 Ho1 102.20(9) . . ?
C1 O1 Ho1 134.5(2) . . ?
C1 O1 Ni1 121.8(2) . . ?
C2 O2 Ho1 115.88(19) . . ?
C2 O2 C8 115.4(3) . . ?
C8 O2 Ho1 127.9(2) . . ?
Ni1 O3 Ho1 144.84(10) . 2_655 ?
C15 O3 Ho1 91.10(18) . 2_655 ?
C15 O3 Ni1 123.83(19) . . ?
C16 O5 Ni1 128.1(2) . . ?
C15 O4 Ho1 97.72(19) . 2_655 ?
C16 O6 Ho2 144.7(2) . . ?
C21 O8 Ho1 118.3(2) . 2_655 ?
C21 O7 Ho1 153.9(3) . . ?
C9 N1 Ni1 116.1(2) . . ?
C7 N1 Ni1 124.0(2) . . ?
C7 N1 C9 119.9(3) . . ?
O3 C15 Ho1 62.44(15) . 2_655 ?
O3 C15 C14 121.9(3) . . ?
O4 C15 Ho1 56.75(16) . 2_655 ?
O4 C15 O3 119.1(3) . . ?
O4 C15 C14 118.9(3) . . ?
C14 C15 Ho1 175.5(2) . 2_655 ?
C26 O11 Ni1 132.3(4) . . ?
C26A O11 Ni1 117(2) . . ?
O1 C1 C2 117.8(3) . . ?
O1 C1 C6 124.0(3) . . ?
C2 C1 C6 118.2(3) . . ?
O8 C21 O7 122.5(3) . . ?
O8 C21 C22 120.1(3) . . ?
O7 C21 C22 117.4(3) . . ?
C9 C14 C15 123.6(3) . . ?
C12 C14 C15 117.9(3) . . ?
C12 C14 C9 118.4(3) . . ?
O5 C16 C17 116.9(3) . . ?
O6 C16 O5 125.1(3) . . ?
O6 C16 C17 118.0(3) . . ?
C14 C9 N1 118.4(3) . . ?
C10 C9 N1 121.3(3) . . ?
C10 C9 C14 120.3(3) . . ?
C14 C12 H12 119.4 . . ?
C11 C12 C14 121.1(4) . . ?
C11 C12 H12 119.4 . . ?
N1 C7 H7 117.6 . . ?
N1 C7 C6 124.7(3) . . ?
C6 C7 H7 117.6 . . ?
O2 C2 C1 112.7(3) . . ?
O2 C2 C3 125.9(3) . . ?
C3 C2 C1 121.4(4) . . ?
C1 C6 C7 122.8(3) . . ?
C1 C6 C5 118.4(3) . . ?
C5 C6 C7 118.3(3) . . ?
C25 C22 C21 108.2(3) . . ?
C25 C22 C24 109.1(4) . . ?
C23 C22 C21 111.4(3) . . ?
C23 C22 C25 110.0(4) . . ?
C23 C22 C24 108.5(4) . . ?
C24 C22 C21 109.6(3) . . ?
O2 C8 H8A 109.5 . . ?
O2 C8 H8B 109.5 . . ?
O2 C8 H8C 109.5 . . ?
H8A C8 H8B 109.5 . . ?
H8A C8 H8C 109.5 . . ?
H8B C8 H8C 109.5 . . ?
C9 C10 H10 120.0 . . ?
C13 C10 C9 119.9(4) . . ?
C13 C10 H10 120.0 . . ?
C6 C5 H5 119.0 . . ?
C4 C5 C6 121.9(4) . . ?
C4 C5 H5 119.0 . . ?
C22 C25 H25A 109.5 . . ?
C22 C25 H25B 109.5 . . ?
C22 C25 H25C 109.5 . . ?
H25A C25 H25B 109.5 . . ?
H25A C25 H25C 109.5 . . ?
H25B C25 H25C 109.5 . . ?
C12 C11 H11 120.1 . . ?
C13 C11 C12 119.8(4) . . ?
C13 C11 H11 120.1 . . ?
C2 C3 H3 119.9 . . ?
C2 C3 C4 120.2(4) . . ?
C4 C3 H3 119.9 . . ?
C10 C13 H13 119.7 . . ?
C11 C13 C10 120.5(4) . . ?
C11 C13 H13 119.7 . . ?
C22 C23 H23A 109.5 . . ?
C22 C23 H23B 109.5 . . ?
C22 C23 H23C 109.5 . . ?
H23A C23 H23B 109.5 . . ?
H23A C23 H23C 109.5 . . ?
H23B C23 H23C 109.5 . . ?
C16 C17 C20 107.1(5) . . ?
C16 C17 C19A 102.3(6) . . ?
C19 C17 C16 111.5(9) . . ?
C19 C17 C20 105.0(8) . . ?
C18 C17 C16 111.1(6) . . ?
C18 C17 C19 113.2(10) . . ?
C18 C17 C20 108.5(8) . . ?
C18A C17 C16 112.1(6) . . ?
C18A C17 C19A 103.5(9) . . ?
C20A C17 C16 112.0(9) . . ?
C20A C17 C18A 121.0(10) . . ?
C20A C17 C19A 103.1(10) . . ?
C5 C4 C3 119.8(4) . . ?
C5 C4 H4 120.1 . . ?
C3 C4 H4 120.1 . . ?
C22 C24 H24A 109.5 . . ?
C22 C24 H24B 109.5 . . ?
C22 C24 H24C 109.5 . . ?
H24A C24 H24B 109.5 . . ?
H24A C24 H24C 109.5 . . ?
H24B C24 H24C 109.5 . . ?
C17 C19 H19A 109.5 . . ?
C17 C19 H19B 109.5 . . ?
C17 C19 H19C 109.5 . . ?
H19A C19 H19B 109.5 . . ?
H19A C19 H19C 109.5 . . ?
H19B C19 H19C 109.5 . . ?
C17 C20 H20A 109.5 . . ?
C17 C20 H20B 109.5 . . ?
C17 C20 H20C 109.5 . . ?
H20A C20 H20B 109.5 . . ?
H20A C20 H20C 109.5 . . ?
H20B C20 H20C 109.5 . . ?
C17 C18 H18A 109.5 . . ?
C17 C18 H18B 109.5 . . ?
C17 C18 H18C 109.5 . . ?
H18A C18 H18B 109.5 . . ?
H18A C18 H18C 109.5 . . ?
H18B C18 H18C 109.5 . . ?
C17 C18A H18D 109.5 . . ?
C17 C18A H18E 109.5 . . ?
C17 C18A H18F 109.5 . . ?
H18D C18A H18E 109.5 . . ?
H18D C18A H18F 109.5 . . ?
H18E C18A H18F 109.5 . . ?
C17 C20A H20D 109.5 . . ?
C17 C20A H20E 109.5 . . ?
C17 C20A H20F 109.5 . . ?
H20D C20A H20E 109.5 . . ?
H20D C20A H20F 109.5 . . ?
H20E C20A H20F 109.5 . . ?
C17 C19A H19D 109.5 . . ?
C17 C19A H19E 109.5 . . ?
C17 C19A H19F 109.5 . . ?
H19D C19A H19E 109.5 . . ?
H19D C19A H19F 109.5 . . ?
H19E C19A H19F 109.5 . . ?
O11 C26 H26A 109.5 . . ?
O11 C26 H26B 109.5 . . ?
O11 C26 H26C 109.5 . . ?
H26A C26 H26B 109.5 . . ?
H26A C26 H26C 109.5 . . ?
H26B C26 H26C 109.5 . . ?
O11 C26A H26D 109.5 . . ?
O11 C26A H26E 109.5 . . ?
O11 C26A H26F 109.5 . . ?
H26D C26A H26E 109.5 . . ?
H26D C26A H26F 109.5 . . ?
H26E C26A H26F 109.5 . . ?

loop_
_geom_bond_atom_site_label_1
_geom_bond_atom_site_label_2
_geom_bond_distance
_geom_bond_site_symmetry_2
_geom_bond_publ_flag
Ho1 O10 2.3069(9) . ?
Ho1 O9 2.350(2) . ?
Ho1 O1 2.319(2) . ?
Ho1 O2 2.813(2) . ?
Ho1 O3 2.554(2) 3_665 ?
Ho1 O4 2.431(2) 3_665 ?
Ho1 O8 2.318(2) 3_665 ?
Ho1 O7 2.259(2) . ?
Ho2 O10 2.342(3) . ?
Ho2 O9 2.304(2) 3_665 ?
Ho2 O9 2.304(2) . ?
Ho2 O9 2.304(2) 2_655 ?
Ho2 O6 2.313(2) 2_655 ?
Ho2 O6 2.313(2) . ?
Ho2 O6 2.313(2) 3_665 ?
Ni1 O9 2.032(2) . ?
Ni1 O1 2.018(2) . ?
Ni1 O3 2.074(2) . ?
Ni1 O5 2.018(2) . ?
Ni1 N1 2.020(3) . ?
Ni1 O11 2.122(3) . ?
O9 H9 0.9800 . ?
O1 C1 1.316(4) . ?
O2 C2 1.369(4) . ?
O2 C8 1.441(4) . ?
O3 C15 1.283(4) . ?
O5 C16 1.252(4) . ?
O4 C15 1.253(4) . ?
O6 C16 1.251(4) . ?
O8 C21 1.250(4) . ?
O7 C21 1.263(4) . ?
N1 C9 1.423(4) . ?
N1 C7 1.282(4) . ?
C15 C14 1.503(4) . ?
O11 C26 1.367(9) . ?
O11 C26A 1.34(2) . ?
C1 C2 1.415(5) . ?
C1 C6 1.416(5) . ?
C21 C22 1.531(5) . ?
C14 C9 1.403(5) . ?
C14 C12 1.386(5) . ?
C16 C17 1.529(5) . ?
C9 C10 1.387(5) . ?
C12 H12 0.9300 . ?
C12 C11 1.385(5) . ?
C7 H7 0.9300 . ?
C7 C6 1.441(5) . ?
C2 C3 1.371(5) . ?
C6 C5 1.417(5) . ?
C22 C25 1.512(6) . ?
C22 C23 1.512(5) . ?
C22 C24 1.526(6) . ?
C8 H8A 0.9600 . ?
C8 H8B 0.9600 . ?
C8 H8C 0.9600 . ?
C10 H10 0.9300 . ?
C10 C13 1.379(6) . ?
C5 H5 0.9300 . ?
C5 C4 1.359(6) . ?
C25 H25A 0.9600 . ?
C25 H25B 0.9600 . ?
C25 H25C 0.9600 . ?
C11 H11 0.9300 . ?
C11 C13 1.374(6) . ?
C3 H3 0.9300 . ?
C3 C4 1.394(6) . ?
C13 H13 0.9300 . ?
C23 H23A 0.9600 . ?
C23 H23B 0.9600 . ?
C23 H23C 0.9600 . ?
C17 C19 1.501(11) . ?
C17 C20 1.552(9) . ?
C17 C18 1.474(10) . ?
C17 C18A 1.490(10) . ?
C17 C20A 1.459(11) . ?
C17 C19A 1.571(10) . ?
C4 H4 0.9300 . ?
C24 H24A 0.9600 . ?
C24 H24B 0.9600 . ?
C24 H24C 0.9600 . ?
C19 H19A 0.9600 . ?
C19 H19B 0.9600 . ?
C19 H19C 0.9600 . ?
C20 H20A 0.9600 . ?
C20 H20B 0.9600 . ?
C20 H20C 0.9600 . ?
C18 H18A 0.9600 . ?
C18 H18B 0.9600 . ?
C18 H18C 0.9600 . ?
C18A H18D 0.9600 . ?
C18A H18E 0.9600 . ?
C18A H18F 0.9600 . ?
C20A H20D 0.9600 . ?
C20A H20E 0.9600 . ?
C20A H20F 0.9600 . ?
C19A H19D 0.9600 . ?
C19A H19E 0.9600 . ?
C19A H19F 0.9600 . ?
C26 H26A 0.9600 . ?
C26 H26B 0.9600 . ?
C26 H26C 0.9600 . ?
C26A H26D 0.9600 . ?
C26A H26E 0.9600 . ?
C26A H26F 0.9600 . ?

loop_
_geom_torsion_atom_site_label_1
_geom_torsion_atom_site_label_2
_geom_torsion_atom_site_label_3
_geom_torsion_atom_site_label_4
_geom_torsion
_geom_torsion_site_symmetry_1
_geom_torsion_site_symmetry_2
_geom_torsion_site_symmetry_3
_geom_torsion_site_symmetry_4
_geom_torsion_publ_flag
Ho1 O1 C1 C2 7.2(5) . . . . ?
Ho1 O1 C1 C6 -170.7(2) . . . . ?
Ho1 O2 C2 C1 -1.3(4) . . . . ?
Ho1 O2 C2 C3 177.5(3) . . . . ?
Ho1 O3 C15 O4 -2.2(3) 2_655 . . . ?
Ho1 O3 C15 C14 178.6(3) 2_655 . . . ?
Ho1 O4 C15 O3 2.4(3) 2_655 . . . ?
Ho1 O4 C15 C14 -178.4(2) 2_655 . . . ?
Ho1 O8 C21 O7 15.8(5) 2_655 . . . ?
Ho1 O8 C21 C22 -164.2(2) 2_655 . . . ?
Ho1 O7 C21 O8 39.8(8) . . . . ?
Ho1 O7 C21 C22 -140.2(5) . . . . ?
Ho2 O6 C16 O5 -22.2(7) . . . . ?
Ho2 O6 C16 C17 159.0(3) . . . . ?
Ni1 O1 C1 C2 -156.1(2) . . . . ?
Ni1 O1 C1 C6 25.9(4) . . . . ?
Ni1 O3 C15 Ho1 175.8(2) . . . 2_655 ?
Ni1 O3 C15 O4 173.6(2) . . . . ?
Ni1 O3 C15 C14 -5.6(4) . . . . ?
Ni1 O5 C16 O6 -1.3(5) . . . . ?
Ni1 O5 C16 C17 177.5(3) . . . . ?
Ni1 N1 C9 C14 47.6(4) . . . . ?
Ni1 N1 C9 C10 -132.1(3) . . . . ?
Ni1 N1 C7 C6 -10.3(5) . . . . ?
O1 C1 C2 O2 -2.5(5) . . . . ?
O1 C1 C2 C3 178.6(4) . . . . ?
O1 C1 C6 C7 9.0(6) . . . . ?
O1 C1 C6 C5 -179.3(4) . . . . ?
O2 C2 C3 C4 -177.8(4) . . . . ?
O3 C15 C14 C9 -25.9(5) . . . . ?
O3 C15 C14 C12 157.5(3) . . . . ?
O5 C16 C17 C19 164.5(8) . . . . ?
O5 C16 C17 C20 50.2(7) . . . . ?
O5 C16 C17 C18 -68.2(10) . . . . ?
O5 C16 C17 C18A -6.2(11) . . . . ?
O5 C16 C17 C20A 133.7(9) . . . . ?
O5 C16 C17 C19A -116.5(8) . . . . ?
O4 C15 C14 C9 155.0(3) . . . . ?
O4 C15 C14 C12 -21.6(5) . . . . ?
O6 C16 C17 C19 -16.6(9) . . . . ?
O6 C16 C17 C20 -130.9(7) . . . . ?
O6 C16 C17 C18 110.8(10) . . . . ?
O6 C16 C17 C18A 172.7(11) . . . . ?
O6 C16 C17 C20A -47.4(10) . . . . ?
O6 C16 C17 C19A 62.4(8) . . . . ?
O8 C21 C22 C25 -104.0(5) . . . . ?
O8 C21 C22 C23 17.0(5) . . . . ?
O8 C21 C22 C24 137.1(4) . . . . ?
O7 C21 C22 C25 76.0(5) . . . . ?
O7 C21 C22 C23 -163.0(4) . . . . ?
O7 C21 C22 C24 -42.9(5) . . . . ?
N1 C9 C10 C13 -179.6(4) . . . . ?
N1 C7 C6 C1 -17.9(6) . . . . ?
N1 C7 C6 C5 170.3(4) . . . . ?
C15 C14 C9 N1 2.4(5) . . . . ?
C15 C14 C9 C10 -177.9(3) . . . . ?
C15 C14 C12 C11 178.0(3) . . . . ?
C1 C2 C3 C4 0.9(7) . . . . ?
C1 C6 C5 C4 0.1(7) . . . . ?
C14 C9 C10 C13 0.7(6) . . . . ?
C14 C12 C11 C13 -0.5(6) . . . . ?
C9 N1 C7 C6 168.7(3) . . . . ?
C9 C14 C12 C11 1.2(5) . . . . ?
C9 C10 C13 C11 0.0(7) . . . . ?
C12 C14 C9 N1 179.0(3) . . . . ?
C12 C14 C9 C10 -1.3(5) . . . . ?
C12 C11 C13 C10 -0.1(7) . . . . ?
C7 N1 C9 C14 -131.5(4) . . . . ?
C7 N1 C9 C10 48.8(5) . . . . ?
C7 C6 C5 C4 172.2(5) . . . . ?
C2 C1 C6 C7 -168.9(3) . . . . ?
C2 C1 C6 C5 2.8(5) . . . . ?
C2 C3 C4 C5 2.1(8) . . . . ?
C6 C1 C2 O2 175.5(3) . . . . ?
C6 C1 C2 C3 -3.4(6) . . . . ?
C6 C5 C4 C3 -2.6(8) . . . . ?
C8 O2 C2 C1 -172.1(3) . . . . ?
C8 O2 C2 C3 6.7(6) . . . . ?

loop_
_smtbx_masks_void_nr
_smtbx_masks_void_average_x
_smtbx_masks_void_average_y
_smtbx_masks_void_average_z
_smtbx_masks_void_volume
_smtbx_masks_void_count_electrons
_smtbx_masks_void_content
1 0.000 0.000 -0.957 1246.7 235.5 '22 H2O'
2 0.333 0.667 0.187 7.2 0.0 ?
3 0.667 0.333 0.813 7.2 0.0 ?
